data_1534116
loop_
_publ_author_name
'Peng, Jing'
'Ran, Guang-Yao'
'Du, Wei'
'Chen, Ying-Chun'

_publ_section_title
;
 Divergent Cyclization Reactions of Morita-Baylis-Hillman Carbonates of
 2-Cyclohexenone and Isatylidene Malononitriles.
;
_journal_issue 18
_journal_name_full 'Organic letters'
_journal_page_first 4490
_journal_page_last 4493
_journal_paper_doi 10.1021/acs.orglett.5b02157
_journal_volume 17
_journal_year 2015
_chemical_formula_sum 'C27 H20 N4 O4'
_chemical_formula_weight 464.47
_chemical_name_systematic
;
 ?
;
_space_group_crystal_system monoclinic
_space_group_IT_number 14
_space_group_name_Hall '-P 2ybc'
_space_group_name_H-M_alt 'P 1 21/c 1'
_symmetry_space_group_name_Hall '-P 2ybc'
_symmetry_space_group_name_H-M 'P 1 21/c 1'
_atom_sites_solution_hydrogens geom
_audit_creation_method SHELXL-2013
_cell_angle_alpha 90
_cell_angle_beta 91.975(3)
_cell_angle_gamma 90
_cell_formula_units_Z 4
_cell_length_a 7.3218(3)
_cell_length_b 32.2827(12)
_cell_length_c 11.6678(4)
_cell_measurement_reflns_used 2562
_cell_measurement_temperature 290(2)
_cell_measurement_theta_max 69.5112
_cell_measurement_theta_min 3.7896
_cell_volume 2756.25(18)
_computing_cell_refinement 'CrysAlisPro (Agilent Technologies)'
_computing_data_collection 'CrysAlisPro (Agilent Technologies)'
_computing_data_reduction 'CrysAlisPro (Agilent Technologies)'
_computing_molecular_graphics 'Ortep-3 (L. J. Farrugia, 2001)'
_computing_publication_material SHELXL-2013
_computing_structure_refinement 'SHELXL-2013 (Sheldrick, 2013)'
_computing_structure_solution 'SHELXS-97 (Sheldrick, 1997)'
_diffrn_ambient_temperature 291(2)
_diffrn_detector_area_resol_mean 15.9149
_diffrn_measured_fraction_theta_full 0.974
_diffrn_measured_fraction_theta_max 0.953
_diffrn_measurement_device_type 'Gemini S Ultra, Agilent Technologies'
_diffrn_measurement_method '\w scans'
_diffrn_radiation_type CuK\a
_diffrn_radiation_wavelength 1.54184
_diffrn_reflns_av_R_equivalents 0.0238
_diffrn_reflns_av_unetI/netI 0.0352
_diffrn_reflns_laue_measured_fraction_full 0.974
_diffrn_reflns_laue_measured_fraction_max 0.953
_diffrn_reflns_limit_h_max 8
_diffrn_reflns_limit_h_min -8
_diffrn_reflns_limit_k_max 38
_diffrn_reflns_limit_k_min -38
_diffrn_reflns_limit_l_max 13
_diffrn_reflns_limit_l_min -8
_diffrn_reflns_number 9499
_diffrn_reflns_point_group_measured_fraction_full 0.974
_diffrn_reflns_point_group_measured_fraction_max 0.953
_diffrn_reflns_theta_full 67.684
_diffrn_reflns_theta_max 69.594
_diffrn_reflns_theta_min 4.031
_diffrn_source 'Enhance Ultra (Cu) X-ray Source'
_exptl_absorpt_coefficient_mu 0.631
_exptl_absorpt_correction_T_max 1.00000
_exptl_absorpt_correction_T_min 0.75424
_exptl_absorpt_correction_type multi-scan
_exptl_absorpt_process_details
;
CrysAlisPro, Agilent Technologies,
Version 1.171.36.21 (release 14-08-2012 CrysAlis171 .NET)
(compiled Sep 14 2012,17:21:16)
Empirical absorption correction using spherical harmonics,
 implemented in SCALE3 ABSPACK scaling algorithm.
;
_exptl_crystal_colour colorless
_exptl_crystal_density_diffrn 1.119
_exptl_crystal_description block
_exptl_crystal_F_000 968
_exptl_crystal_size_max 0.390
_exptl_crystal_size_mid 0.370
_exptl_crystal_size_min 0.210
_platon_squeeze_details
;
;
_refine_diff_density_max 0.199
_refine_diff_density_min -0.212
_refine_diff_density_rms 0.039
_refine_ls_extinction_method none
_refine_ls_goodness_of_fit_ref 1.072
_refine_ls_hydrogen_treatment constr
_refine_ls_matrix_type full
_refine_ls_number_parameters 316
_refine_ls_number_reflns 4936
_refine_ls_number_restraints 0
_refine_ls_restrained_S_all 1.072
_refine_ls_R_factor_all 0.0820
_refine_ls_R_factor_gt 0.0589
_refine_ls_shift/su_max 0.000
_refine_ls_shift/su_mean 0.000
_refine_ls_structure_factor_coef Fsqd
_refine_ls_weighting_details 'w=1/[\s^2^(Fo^2^)+(0.0612P)^2^+0.4961P] where P=(Fo^2^+2Fc^2^)/3'
_refine_ls_weighting_scheme calc
_refine_ls_wR_factor_gt 0.1524
_refine_ls_wR_factor_ref 0.1687
_reflns_Friedel_coverage 0.000
_reflns_number_gt 3217
_reflns_number_total 4936
_reflns_threshold_expression 'I > 2\s(I)'
_cod_data_source_file ol5b02157_si_002.cif
_cod_data_source_block 3e
_cod_database_code 1534116
_shelx_space_group_comment
;
The symmetry employed for this shelxl refinement is uniquely defined
by the following loop, which should always be used as a source of
symmetry information in preference to the above space-group names.
They are only intended as comments.
;
_shelx_estimated_absorpt_t_min 0.791
_shelx_estimated_absorpt_t_max 0.879
_shelxl_version_number 2013-4

loop_
_space_group_symop_operation_xyz
'x, y, z'
'-x, y+1/2, -z+1/2'
'-x, -y, -z'
'x, -y-1/2, z-1/2'

loop_
_atom_site_label
_atom_site_type_symbol
_atom_site_fract_x
_atom_site_fract_y
_atom_site_fract_z
_atom_site_U_iso_or_equiv
_atom_site_adp_type
_atom_site_occupancy
_atom_site_site_symmetry_order
_atom_site_calc_flag
_atom_site_refinement_flags_posn
_atom_site_refinement_flags_adp
C18 C 0.6958(4) 0.18977(8) 0.3466(2) 0.0641(6) Uani 1 1 d . .
O4 O 0.6411(2) 0.14020(5) 0.54602(15) 0.0765(5) Uani 1 1 d . .
O3 O 0.8412(3) 0.19870(6) 0.73004(15) 0.0807(5) Uani 1 1 d . .
N4 N 0.8003(3) 0.08626(6) 0.46951(19) 0.0702(5) Uani 1 1 d . .
C12 C 0.8908(3) 0.18887(7) 0.38057(19) 0.0574(5) Uani 1 1 d . .
C10 C 0.8305(3) 0.23277(7) 0.54758(19) 0.0586(5) Uani 1 1 d . .
C20 C 0.9436(3) 0.15162(7) 0.46553(19) 0.0582(5) Uani 1 1 d . .
C26 C 0.9692(4) 0.08092(8) 0.4180(2) 0.0688(6) Uani 1 1 d . .
C4 C 0.4028(3) 0.34648(7) 0.4368(2) 0.0671(6) Uani 1 1 d . .
C14 C 1.0233(3) 0.17070(7) 0.5796(2) 0.0652(6) Uani 1 1 d . .
H14 H 1.0536 0.1486 0.6346 0.078 Uiso 1 1 calc R U
C11 C 0.9398(3) 0.23099(7) 0.4407(2) 0.0596(6) Uani 1 1 d . .
H11 H 0.9076 0.2542 0.3899 0.071 Uiso 1 1 calc R U
C21 C 1.0613(3) 0.11852(7) 0.4131(2) 0.0641(6) Uani 1 1 d . .
N2 N 0.5467(3) 0.19303(8) 0.3165(2) 0.0868(7) Uani 1 1 d . .
N1 N 0.1588(5) 0.43812(9) 0.2222(3) 0.1099(9) Uani 1 1 d . .
O1 O 0.2485(5) 0.45331(9) 0.1484(3) 0.1578(14) Uani 1 1 d . .
N3 N 1.0613(4) 0.18893(8) 0.1872(2) 0.0950(8) Uani 1 1 d . .
C22 C 1.2290(4) 0.11992(8) 0.3635(2) 0.0764(7) Uani 1 1 d . .
H22 H 1.2944 0.1446 0.3607 0.092 Uiso 1 1 calc R U
C19 C 0.9891(4) 0.18710(8) 0.2720(2) 0.0677(6) Uani 1 1 d . .
C27 C 0.7734(3) 0.12648(7) 0.4984(2) 0.0640(6) Uani 1 1 d . .
C8 C 0.6235(3) 0.29039(7) 0.4900(2) 0.0661(6) Uani 1 1 d . .
H8 H 0.6814 0.2941 0.4210 0.079 Uiso 1 1 calc R U
C7 C 0.4819(3) 0.31477(8) 0.5120(2) 0.0672(6) Uani 1 1 d . .
H7 H 0.4284 0.3111 0.5825 0.081 Uiso 1 1 calc R U
C17 C 1.1935(4) 0.19705(9) 0.5587(2) 0.0764(7) Uani 1 1 d . .
H17A H 1.2893 0.1797 0.5290 0.092 Uiso 1 1 calc R U
H17B H 1.2384 0.2091 0.6304 0.092 Uiso 1 1 calc R U
C9 C 0.6914(3) 0.25884(7) 0.5661(2) 0.0634(6) Uani 1 1 d . .
H9 H 0.6336 0.2561 0.6354 0.076 Uiso 1 1 calc R U
C1 C 0.2427(4) 0.40624(9) 0.2974(3) 0.0836(8) Uani 1 1 d . .
C15 C 0.8882(3) 0.20000(7) 0.6299(2) 0.0631(6) Uani 1 1 d . .
C6 C 0.3995(5) 0.38779(9) 0.2648(3) 0.0941(10) Uani 1 1 d . .
H6 H 0.4534 0.3955 0.1970 0.113 Uiso 1 1 calc R U
C16 C 1.1450(3) 0.23165(8) 0.4722(2) 0.0730(7) Uani 1 1 d . .
H16A H 1.1778 0.2583 0.5053 0.088 Uiso 1 1 calc R U
H16B H 1.2141 0.2279 0.4036 0.088 Uiso 1 1 calc R U
C5 C 0.4766(4) 0.35771(9) 0.3333(2) 0.0862(8) Uani 1 1 d . .
H5 H 0.5816 0.3444 0.3098 0.103 Uiso 1 1 calc R U
C3 C 0.2419(4) 0.36597(10) 0.4654(3) 0.1002(11) Uani 1 1 d . .
H3 H 0.1863 0.3587 0.5330 0.120 Uiso 1 1 calc R U
C28 C 0.6775(4) 0.05284(9) 0.4979(3) 0.0956(9) Uani 1 1 d . .
H28A H 0.7234 0.0272 0.4688 0.143 Uiso 1 1 calc R U
H28B H 0.5585 0.0582 0.4639 0.143 Uiso 1 1 calc R U
H28C H 0.6692 0.0510 0.5796 0.143 Uiso 1 1 calc R U
C23 C 1.2981(4) 0.08393(10) 0.3178(3) 0.0919(9) Uani 1 1 d . .
H23 H 1.4102 0.0847 0.2828 0.110 Uiso 1 1 calc R U
O2 O 0.0029(5) 0.44817(11) 0.2388(4) 0.1767(15) Uani 1 1 d . .
C24 C 1.2062(5) 0.04739(10) 0.3228(3) 0.0965(10) Uani 1 1 d . .
H24 H 1.2570 0.0237 0.2916 0.116 Uiso 1 1 calc R U
C25 C 1.0394(5) 0.04488(9) 0.3733(3) 0.0874(8) Uani 1 1 d . .
H25 H 0.9765 0.0199 0.3772 0.105 Uiso 1 1 calc R U
C2 C 0.1626(5) 0.39581(11) 0.3959(3) 0.1094(12) Uani 1 1 d . .
H2 H 0.0549 0.4087 0.4165 0.131 Uiso 1 1 calc R U

loop_
_atom_site_aniso_label
_atom_site_aniso_U_11
_atom_site_aniso_U_22
_atom_site_aniso_U_33
_atom_site_aniso_U_23
_atom_site_aniso_U_13
_atom_site_aniso_U_12
C18 0.0627(15) 0.0701(15) 0.0597(14) 0.0041(11) 0.0044(11) -0.0022(12)
O4 0.0711(11) 0.0760(11) 0.0838(12) 0.0070(9) 0.0205(9) 0.0005(9)
O3 0.1044(14) 0.0808(12) 0.0575(10) 0.0012(8) 0.0106(9) 0.0019(10)
N4 0.0729(13) 0.0544(11) 0.0833(14) 0.0036(10) 0.0046(11) -0.0068(10)
C12 0.0558(13) 0.0594(12) 0.0573(12) -0.0007(10) 0.0089(10) 0.0030(10)
C10 0.0629(13) 0.0554(12) 0.0578(13) -0.0016(10) 0.0068(10) -0.0016(11)
C20 0.0581(13) 0.0528(12) 0.0642(13) 0.0021(10) 0.0075(10) 0.0008(10)
C26 0.0736(16) 0.0594(14) 0.0733(15) -0.0017(11) 0.0001(12) 0.0041(12)
C4 0.0692(15) 0.0618(14) 0.0708(15) -0.0004(11) 0.0100(12) 0.0069(12)
C14 0.0694(15) 0.0630(14) 0.0628(14) 0.0018(11) -0.0022(11) 0.0074(12)
C11 0.0606(13) 0.0535(12) 0.0652(14) 0.0031(10) 0.0123(10) 0.0023(10)
C21 0.0662(15) 0.0574(13) 0.0687(14) 0.0001(11) 0.0018(11) 0.0072(11)
N2 0.0702(15) 0.1099(19) 0.0803(15) 0.0158(13) 0.0007(12) -0.0076(14)
N1 0.135(3) 0.0803(18) 0.114(2) 0.0116(16) -0.002(2) 0.0275(19)
O1 0.226(4) 0.134(2) 0.115(2) 0.0508(18) 0.037(2) 0.074(2)
N3 0.110(2) 0.1049(19) 0.0725(15) 0.0105(13) 0.0329(14) 0.0238(15)
C22 0.0679(16) 0.0703(16) 0.0916(19) 0.0008(14) 0.0141(13) 0.0091(13)
C19 0.0721(15) 0.0661(14) 0.0655(15) 0.0026(12) 0.0098(12) 0.0068(12)
C27 0.0643(14) 0.0639(14) 0.0637(14) 0.0061(11) 0.0021(11) 0.0004(12)
C8 0.0705(15) 0.0634(14) 0.0650(14) -0.0006(11) 0.0125(11) 0.0056(12)
C7 0.0701(15) 0.0669(14) 0.0655(14) 0.0003(11) 0.0128(11) 0.0061(12)
C17 0.0622(15) 0.0827(18) 0.0840(18) -0.0108(14) -0.0028(13) -0.0005(13)
C9 0.0700(15) 0.0625(13) 0.0583(13) -0.0037(10) 0.0101(11) 0.0022(12)
C1 0.093(2) 0.0667(16) 0.090(2) 0.0050(14) -0.0066(16) 0.0153(15)
C15 0.0679(15) 0.0627(13) 0.0587(14) -0.0014(10) 0.0044(11) -0.0032(11)
C6 0.122(3) 0.089(2) 0.0721(18) 0.0089(15) 0.0189(17) 0.0315(19)
C16 0.0643(15) 0.0702(15) 0.0851(18) -0.0066(13) 0.0121(13) -0.0081(13)
C5 0.094(2) 0.0878(19) 0.0779(17) 0.0076(15) 0.0206(15) 0.0290(17)
C3 0.093(2) 0.097(2) 0.114(2) 0.0313(19) 0.0400(18) 0.0327(19)
C28 0.094(2) 0.0722(17) 0.121(3) 0.0135(16) 0.0027(18) -0.0215(16)
C23 0.0799(19) 0.092(2) 0.105(2) -0.0004(17) 0.0205(16) 0.0238(17)
O2 0.142(3) 0.149(3) 0.238(4) 0.075(3) -0.007(3) 0.055(2)
C24 0.110(3) 0.0748(19) 0.105(2) -0.0098(17) 0.011(2) 0.0247(19)
C25 0.097(2) 0.0605(15) 0.104(2) -0.0097(14) -0.0016(17) 0.0054(15)
C2 0.093(2) 0.099(2) 0.138(3) 0.033(2) 0.035(2) 0.0339(19)

loop_
_atom_type_symbol
_atom_type_description
_atom_type_scat_dispersion_real
_atom_type_scat_dispersion_imag
_atom_type_scat_source
C C 0.0181 0.0091 'International Tables Vol C Tables 4.2.6.8 and 6.1.1.4'
H H 0.0000 0.0000 'International Tables Vol C Tables 4.2.6.8 and 6.1.1.4'
N N 0.0311 0.0180 'International Tables Vol C Tables 4.2.6.8 and 6.1.1.4'
O O 0.0492 0.0322 'International Tables Vol C Tables 4.2.6.8 and 6.1.1.4'

loop_
_geom_angle_atom_site_label_1
_geom_angle_atom_site_label_2
_geom_angle_atom_site_label_3
_geom_angle
N2 C18 C12 175.2(3)
C27 N4 C26 111.1(2)
C27 N4 C28 124.0(2)
C26 N4 C28 124.7(2)
C18 C12 C19 105.4(2)
C18 C12 C11 108.02(19)
C19 C12 C11 107.85(19)
C18 C12 C20 113.23(19)
C19 C12 C20 112.83(18)
C11 C12 C20 109.20(18)
C9 C10 C15 123.0(2)
C9 C10 C11 125.7(2)
C15 C10 C11 111.21(19)
C21 C20 C27 101.78(19)
C21 C20 C14 114.96(19)
C27 C20 C14 106.05(18)
C21 C20 C12 114.15(18)
C27 C20 C12 111.65(18)
C14 C20 C12 107.89(18)
C25 C26 C21 122.1(3)
C25 C26 N4 127.6(3)
C21 C26 N4 110.3(2)
C3 C4 C5 116.7(3)
C3 C4 C7 119.9(2)
C5 C4 C7 123.4(2)
C15 C14 C17 105.2(2)
C15 C14 C20 110.47(19)
C17 C14 C20 111.4(2)
C15 C14 H14 109.9
C17 C14 H14 109.9
C20 C14 H14 109.9
C10 C11 C16 110.2(2)
C10 C11 C12 106.49(18)
C16 C11 C12 109.08(19)
C10 C11 H11 110.3
C16 C11 H11 110.3
C12 C11 H11 110.3
C22 C21 C26 119.2(2)
C22 C21 C20 132.4(2)
C26 C21 C20 108.4(2)
O1 N1 O2 123.1(3)
O1 N1 C1 118.9(3)
O2 N1 C1 118.0(4)
C21 C22 C23 118.6(3)
C21 C22 H22 120.7
C23 C22 H22 120.7
N3 C19 C12 174.6(3)
O4 C27 N4 125.8(2)
O4 C27 C20 125.7(2)
N4 C27 C20 108.4(2)
C7 C8 C9 123.8(2)
C7 C8 H8 118.1
C9 C8 H8 118.1
C8 C7 C4 126.5(2)
C8 C7 H7 116.8
C4 C7 H7 116.8
C14 C17 C16 109.6(2)
C14 C17 H17A 109.7
C16 C17 H17A 109.7
C14 C17 H17B 109.7
C16 C17 H17B 109.7
H17A C17 H17B 108.2
C10 C9 C8 126.6(2)
C10 C9 H9 116.7
C8 C9 H9 116.7
C2 C1 C6 121.6(3)
C2 C1 N1 119.8(3)
C6 C1 N1 118.6(3)
O3 C15 C10 123.9(2)
O3 C15 C14 124.0(2)
C10 C15 C14 111.9(2)
C1 C6 C5 118.9(3)
C1 C6 H6 120.6
C5 C6 H6 120.6
C11 C16 C17 110.5(2)
C11 C16 H16A 109.6
C17 C16 H16A 109.6
C11 C16 H16B 109.6
C17 C16 H16B 109.6
H16A C16 H16B 108.1
C6 C5 C4 121.9(3)
C6 C5 H5 119.0
C4 C5 H5 119.0
C2 C3 C4 121.4(3)
C2 C3 H3 119.3
C4 C3 H3 119.3
N4 C28 H28A 109.5
N4 C28 H28B 109.5
H28A C28 H28B 109.5
N4 C28 H28C 109.5
H28A C28 H28C 109.5
H28B C28 H28C 109.5
C24 C23 C22 121.7(3)
C24 C23 H23 119.2
C22 C23 H23 119.2
C23 C24 C25 121.1(3)
C23 C24 H24 119.4
C25 C24 H24 119.4
C24 C25 C26 117.3(3)
C24 C25 H25 121.3
C26 C25 H25 121.3
C1 C2 C3 119.3(3)
C1 C2 H2 120.3
C3 C2 H2 120.3

loop_
_geom_bond_atom_site_label_1
_geom_bond_atom_site_label_2
_geom_bond_distance
C18 N2 1.140(3)
C18 C12 1.469(3)
O4 C27 1.217(3)
O3 C15 1.230(3)
N4 C27 1.358(3)
N4 C26 1.404(3)
N4 C28 1.450(3)
C12 C19 1.480(3)
C12 C11 1.566(3)
C12 C20 1.597(3)
C10 C9 1.344(3)
C10 C15 1.480(3)
C10 C11 1.506(3)
C20 C21 1.515(3)
C20 C27 1.546(3)
C20 C14 1.561(3)
C26 C25 1.381(4)
C26 C21 1.391(3)
C4 C3 1.387(4)
C4 C5 1.389(4)
C4 C7 1.455(3)
C14 C15 1.502(3)
C14 C17 1.535(3)
C14 H14 0.9800
C11 C16 1.534(3)
C11 H11 0.9800
C21 C22 1.376(3)
N1 O1 1.205(4)
N1 O2 1.208(4)
N1 C1 1.473(4)
N3 C19 1.139(3)
C22 C23 1.381(4)
C22 H22 0.9300
C8 C7 1.334(3)
C8 C9 1.429(3)
C8 H8 0.9300
C7 H7 0.9300
C17 C16 1.538(4)
C17 H17A 0.9700
C17 H17B 0.9700
C9 H9 0.9300
C1 C2 1.351(4)
C1 C6 1.360(4)
C6 C5 1.367(4)
C6 H6 0.9300
C16 H16A 0.9700
C16 H16B 0.9700
C5 H5 0.9300
C3 C2 1.375(4)
C3 H3 0.9300
C28 H28A 0.9600
C28 H28B 0.9600
C28 H28C 0.9600
C23 C24 1.360(4)
C23 H23 0.9300
C24 C25 1.377(4)
C24 H24 0.9300
C25 H25 0.9300
C2 H2 0.9300

loop_
_geom_torsion_atom_site_label_1
_geom_torsion_atom_site_label_2
_geom_torsion_atom_site_label_3
_geom_torsion_atom_site_label_4
_geom_torsion
C18 C12 C20 C21 111.3(2)
C19 C12 C20 C21 -8.4(3)
C11 C12 C20 C21 -128.3(2)
C18 C12 C20 C27 -3.5(3)
C19 C12 C20 C27 -123.1(2)
C11 C12 C20 C27 116.9(2)
C18 C12 C20 C14 -119.6(2)
C19 C12 C20 C14 120.7(2)
C11 C12 C20 C14 0.8(2)
C27 N4 C26 C25 -177.0(3)
C28 N4 C26 C25 8.2(5)
C27 N4 C26 C21 0.8(3)
C28 N4 C26 C21 -173.9(2)
C21 C20 C14 C15 -174.50(19)
C27 C20 C14 C15 -62.9(2)
C12 C20 C14 C15 56.9(2)
C21 C20 C14 C17 68.9(3)
C27 C20 C14 C17 -179.45(19)
C12 C20 C14 C17 -59.7(2)
C9 C10 C11 C16 130.2(2)
C15 C10 C11 C16 -53.1(3)
C9 C10 C11 C12 -111.6(3)
C15 C10 C11 C12 65.1(2)
C18 C12 C11 C10 63.7(2)
C19 C12 C11 C10 177.17(19)
C20 C12 C11 C10 -59.9(2)
C18 C12 C11 C16 -177.49(19)
C19 C12 C11 C16 -64.0(2)
C20 C12 C11 C16 59.0(2)
C25 C26 C21 C22 -0.9(4)
N4 C26 C21 C22 -178.9(2)
C25 C26 C21 C20 177.9(2)
N4 C26 C21 C20 -0.1(3)
C27 C20 C21 C22 178.0(3)
C14 C20 C21 C22 -67.9(4)
C12 C20 C21 C22 57.6(4)
C27 C20 C21 C26 -0.6(2)
C14 C20 C21 C26 113.5(2)
C12 C20 C21 C26 -121.0(2)
C26 C21 C22 C23 1.5(4)
C20 C21 C22 C23 -177.0(3)
C26 N4 C27 O4 -178.6(2)
C28 N4 C27 O4 -3.8(4)
C26 N4 C27 C20 -1.2(3)
C28 N4 C27 C20 173.6(2)
C21 C20 C27 O4 178.5(2)
C14 C20 C27 O4 58.0(3)
C12 C20 C27 O4 -59.3(3)
C21 C20 C27 N4 1.1(2)
C14 C20 C27 N4 -119.5(2)
C12 C20 C27 N4 123.3(2)
C9 C8 C7 C4 -178.0(2)
C3 C4 C7 C8 172.1(3)
C5 C4 C7 C8 -5.3(4)
C15 C14 C17 C16 -61.8(3)
C20 C14 C17 C16 57.9(3)
C15 C10 C9 C8 -178.0(2)
C11 C10 C9 C8 -1.7(4)
C7 C8 C9 C10 178.4(3)
O1 N1 C1 C2 164.6(4)
O2 N1 C1 C2 -14.4(5)
O1 N1 C1 C6 -15.9(5)
O2 N1 C1 C6 165.1(4)
C9 C10 C15 O3 -15.0(4)
C11 C10 C15 O3 168.2(2)
C9 C10 C15 C14 169.9(2)
C11 C10 C15 C14 -6.9(3)
C17 C14 C15 O3 -110.4(3)
C20 C14 C15 O3 129.3(2)
C17 C14 C15 C10 64.8(2)
C20 C14 C15 C10 -55.6(3)
C2 C1 C6 C5 0.5(5)
N1 C1 C6 C5 -179.0(3)
C10 C11 C16 C17 53.9(3)
C12 C11 C16 C17 -62.6(3)
C14 C17 C16 C11 4.1(3)
C1 C6 C5 C4 -2.2(5)
C3 C4 C5 C6 2.8(5)
C7 C4 C5 C6 -179.7(3)
C5 C4 C3 C2 -1.9(5)
C7 C4 C3 C2 -179.5(3)
C21 C22 C23 C24 -1.3(5)
C22 C23 C24 C25 0.3(5)
C23 C24 C25 C26 0.3(5)
C21 C26 C25 C24 0.0(4)
N4 C26 C25 C24 177.6(3)
C6 C1 C2 C3 0.4(6)
N1 C1 C2 C3 179.9(3)
C4 C3 C2 C1 0.3(6)

loop_
_platon_squeeze_void_nr
_platon_squeeze_void_average_x
_platon_squeeze_void_average_y
_platon_squeeze_void_average_z
_platon_squeeze_void_volume
_platon_squeeze_void_count_electrons
_platon_squeeze_void_content
1 -0.037 0.000 0.000 305 37 ' '
2 -0.124 0.500 0.500 305 38 ' '
3 0.353 0.231 0.773 11 0 ' '
4 0.353 0.269 0.273 11 0 ' '
5 0.647 0.731 0.727 11 0 ' '
6 0.647 0.769 0.227 11 0 ' '
